data_1547902
loop_
_publ_author_name
'Rawe, Benjamin W.'
'Scott, Michael R.'
'Brown, Christopher M.'
'MacKenzie, Harvey K.'
'Gates, Derek P.'

_publ_section_title
;
 Poly(p-phenylenediethynylene phosphine)s and Related \p-Conjugated
 Phosphine--Diyne Polymers: Synthesis, Characterization and Photophysical
 Properties
;
_journal_issue 22
_journal_name_full Macromolecules
_journal_page_first 8916
_journal_paper_doi 10.1021/acs.macromol.7b01933
_journal_volume 50
_journal_year 2017
_chemical_formula_moiety 'C46 H48 O2 P2'
_chemical_formula_sum 'C46 H48 O2 P2'
_chemical_formula_weight 694.78
_chemical_name_systematic
;
 ? 
;
_space_group_crystal_system triclinic
_space_group_IT_number 2
_space_group_name_Hall '-P 1'
_space_group_name_H-M_alt 'P -1'
_symmetry_space_group_name_Hall '-P 1'
_symmetry_space_group_name_H-M 'P -1'
_atom_sites_solution_hydrogens geom
_atom_sites_solution_primary direct
_atom_sites_solution_secondary difmap
_audit_creation_date 2015-02-27
_audit_creation_method
;
Olex2 1.2
(compiled 2015.01.26 svn.r3150 for OlexSys, GUI svn.r4998)
;
_cell_angle_alpha 89.621(14)
_cell_angle_beta 81.300(10)
_cell_angle_gamma 76.862(11)
_cell_formula_units_Z 1
_cell_length_a 5.975(2)
_cell_length_b 9.973(5)
_cell_length_c 16.775(7)
_cell_measurement_reflns_used 2807
_cell_measurement_temperature 90(2)
_cell_measurement_theta_max 23.17
_cell_measurement_theta_min 2.40
_cell_volume 961.8(7)
_computing_cell_refinement 'SAINT v8.34A (Bruker, 2013)'
_computing_data_reduction 'SAINT v8.34A (Bruker, 2013)'
_computing_molecular_graphics 'Olex2 (Dolomanov et al., 2009)'
_computing_publication_material 'Olex2 (Dolomanov et al., 2009)'
_computing_structure_refinement 'XLMP (Sheldrick, 2008)'
_computing_structure_solution 'SHELXS-97 (Sheldrick, 2008)'
_diffrn_ambient_temperature 90(2)
_diffrn_detector 'Bruker APEX2 area detector'
_diffrn_detector_area_resol_mean 7.9
_diffrn_detector_type 'Bruker-Nonius APEXII CCD area detector'
_diffrn_measured_fraction_theta_full 0.863
_diffrn_measured_fraction_theta_max 0.863
_diffrn_measurement_device 'Bruker-Nonius APEXII CCD area detector and D8 diffractometer'
_diffrn_measurement_device_type 'Bruker D8 diffractometer'
_diffrn_measurement_method '\w and \f scans'
_diffrn_radiation_monochromator 'TRIUMPH curved-crystal'
_diffrn_radiation_probe x-ray
_diffrn_radiation_type MoK\a
_diffrn_radiation_wavelength 0.71073
_diffrn_reflns_av_R_equivalents 0.0327
_diffrn_reflns_av_unetI/netI 0.0525
_diffrn_reflns_limit_h_max 6
_diffrn_reflns_limit_h_min -6
_diffrn_reflns_limit_k_max 11
_diffrn_reflns_limit_k_min -6
_diffrn_reflns_limit_l_max 17
_diffrn_reflns_limit_l_min -18
_diffrn_reflns_number 5387
_diffrn_reflns_theta_full 23.28
_diffrn_reflns_theta_max 23.28
_diffrn_reflns_theta_min 1.23
_diffrn_source 'sealed X-ray tube'
_diffrn_standards_number 0
_exptl_absorpt_coefficient_mu 0.150
_exptl_absorpt_correction_T_max 0.7449
_exptl_absorpt_correction_T_min 0.5702
_exptl_absorpt_correction_type multi-scan
_exptl_absorpt_process_details
;
SADABS-2014/5 (Bruker,2014/5) was used for absorption correction.
wR2(int) was 0.0612 before and 0.0425 after correction.
The Ratio of minimum to maximum transmission is 0.7655.
The \l/2 correction factor is 0.00150.
;
_exptl_crystal_colour colourless
_exptl_crystal_density_diffrn 1.200
_exptl_crystal_density_method 'not measured'
_exptl_crystal_description plate
_exptl_crystal_F_000 370
_exptl_crystal_size_max 0.28
_exptl_crystal_size_mid 0.13
_exptl_crystal_size_min 0.03
_refine_diff_density_max 0.213
_refine_diff_density_min -0.263
_refine_diff_density_rms 0.048
_refine_ls_extinction_method none
_refine_ls_goodness_of_fit_ref 1.064
_refine_ls_hydrogen_treatment constr
_refine_ls_matrix_type full
_refine_ls_number_parameters 227
_refine_ls_number_reflns 2392
_refine_ls_number_restraints 0
_refine_ls_restrained_S_all 1.064
_refine_ls_R_factor_all 0.0705
_refine_ls_R_factor_gt 0.0466
_refine_ls_shift/su_max 0.000
_refine_ls_shift/su_mean 0.000
_refine_ls_structure_factor_coef Fsqd
_refine_ls_weighting_details 'calc w=1/[\s^2^(Fo^2^)+(0.0409P)^2^+0.7894P] where P=(Fo^2^+2Fc^2^)/3'
_refine_ls_weighting_scheme calc
_refine_ls_wR_factor_gt 0.1010
_refine_ls_wR_factor_ref 0.1113
_reflns_number_gt 1813
_reflns_number_total 2392
_reflns_threshold_expression >2sigma(I)
_cod_data_source_file ma7b01933_si_003.cif
_cod_data_source_block mo_dg288_0m_a
_cod_depositor_comments
;
The following automatic conversions were performed:

'_diffrn_radiation_probe' value 'X-ray' changed to 'x-ray' according
to
/home/data/users/saulius/crontab/automatic-downloads/rss-feeds/ACS/lib/dictionaries/cif_core.dic
dictionary named 'cif_core.dic' version 2.4.2 from 2011-04-26.

Automatic conversion script
Id: cif_fix_values 4973 2017-02-22 13:04:09Z antanas 

 Adding full bibliography for 1547902--1547904.cif.
;
_cod_database_code 1547902
_olex2_refinement_description
;
1. Fixed Uiso
 At 1.2 times of:
  All C(H) groups, All C(H,H) groups
 At 1.5 times of:
  All C(H,H,H) groups
2.a Secondary CH2 refined with riding coordinates:
 C19(H19A,H19B), C18(H18A,H18B), C21(H21A,H21B), C20(H20A,H20B), C22(H22A,H22B)
2.b Aromatic/amide H refined with riding coordinates:
 C17(H17), C9(H9), C10(H10), C8(H8), C12(H12), C11(H11), C4(H4), C6(H6),
 C3(H3), C2(H2), C5(H5)
2.c Idealised Me refined as rotating group:
 C23(H23A,H23B,H23C)
;
_olex2_submission_special_instructions 'No special instructions were received'

loop_
_space_group_symop_id
_space_group_symop_operation_xyz
1 'x, y, z'
2 '-x, -y, -z'

loop_
_atom_site_label
_atom_site_type_symbol
_atom_site_fract_x
_atom_site_fract_y
_atom_site_fract_z
_atom_site_U_iso_or_equiv
_atom_site_adp_type
_atom_site_occupancy
_atom_site_calc_flag
_atom_site_refinement_flags_posn
P1 P 0.07705(13) 0.10774(9) 0.21281(5) 0.0184(3) Uani 1 d .
O1 O -0.1708(3) 0.1044(2) 0.21680(12) 0.0232(6) Uani 1 d .
C15 C 0.3888(5) 0.0292(3) 0.43363(17) 0.0171(8) Uani 1 d .
C16 C 0.5254(5) 0.1184(3) 0.45384(17) 0.0180(8) Uani 1 d .
C7 C 0.1259(5) 0.2727(3) 0.18143(17) 0.0180(8) Uani 1 d .
C19 C 0.6907(5) 0.3355(3) 0.42787(18) 0.0205(8) Uani 1 d .
H19A H 0.8503 0.2844 0.4263 0.025 Uiso 1 calc R
H19B H 0.6311 0.3701 0.4827 0.025 Uiso 1 calc R
C18 C 0.5455(5) 0.2404(3) 0.40341(18) 0.0193(8) Uani 1 d .
H18A H 0.3896 0.2952 0.4023 0.023 Uiso 1 calc R
H18B H 0.6093 0.2069 0.3486 0.023 Uiso 1 calc R
C14 C 0.2780(5) 0.0565(3) 0.36279(18) 0.0193(8) Uani 1 d .
C17 C 0.6349(5) 0.0852(3) 0.52112(17) 0.0183(8) Uani 1 d .
H17 H 0.7270 0.1413 0.5363 0.022 Uiso 1 calc R
C1 C 0.2669(5) -0.0203(3) 0.14303(18) 0.0181(8) Uani 1 d .
C13 C 0.1900(5) 0.0799(3) 0.30318(18) 0.0191(8) Uani 1 d .
C9 C 0.3360(5) 0.4521(4) 0.1717(2) 0.0301(9) Uani 1 d .
H9 H 0.4601 0.4861 0.1836 0.036 Uiso 1 calc R
C10 C 0.1780(5) 0.5303(4) 0.1285(2) 0.0294(9) Uani 1 d .
H10 H 0.1951 0.6167 0.1110 0.035 Uiso 1 calc R
C21 C 0.8302(5) 0.5554(3) 0.38750(19) 0.0239(8) Uani 1 d .
H21A H 0.9924 0.5068 0.3806 0.029 Uiso 1 calc R
H21B H 0.7856 0.5889 0.4431 0.029 Uiso 1 calc R
C20 C 0.6841(5) 0.4557(3) 0.37129(18) 0.0229(8) Uani 1 d .
H20A H 0.7357 0.4190 0.3165 0.027 Uiso 1 calc R
H20B H 0.5239 0.5066 0.3745 0.027 Uiso 1 calc R
C8 C 0.3123(5) 0.3233(3) 0.1977(2) 0.0271(9) Uani 1 d .
H8 H 0.4217 0.2707 0.2261 0.033 Uiso 1 calc R
C12 C -0.0332(5) 0.3530(4) 0.13800(18) 0.0252(9) Uani 1 d .
H12 H -0.1596 0.3204 0.1270 0.030 Uiso 1 calc R
C11 C -0.0071(6) 0.4792(4) 0.1112(2) 0.0318(9) Uani 1 d .
H11 H -0.1137 0.5307 0.0814 0.038 Uiso 1 calc R
C22 C 0.8037(6) 0.6775(3) 0.3321(2) 0.0277(9) Uani 1 d .
H22A H 0.8465 0.6433 0.2766 0.033 Uiso 1 calc R
H22B H 0.6414 0.7259 0.3394 0.033 Uiso 1 calc R
C4 C 0.5442(6) -0.2099(4) 0.0286(2) 0.0339(10) Uani 1 d .
H4 H 0.6374 -0.2738 -0.0097 0.041 Uiso 1 calc R
C6 C 0.4952(6) -0.0776(4) 0.1505(2) 0.0456(12) Uani 1 d .
H6 H 0.5574 -0.0526 0.1942 0.055 Uiso 1 calc R
C23 C 0.9493(6) 0.7788(4) 0.3463(2) 0.0382(10) Uani 1 d .
H23A H 0.9233 0.8528 0.3095 0.057 Uiso 1 calc GR
H23B H 1.1109 0.7326 0.3376 0.057 Uiso 1 calc GR
H23C H 0.9060 0.8150 0.4007 0.057 Uiso 1 calc GR
C3 C 0.3208(7) -0.1534(4) 0.0207(2) 0.0432(11) Uani 1 d .
H3 H 0.2608 -0.1779 -0.0237 0.052 Uiso 1 calc R
C2 C 0.1801(6) -0.0593(4) 0.0780(2) 0.0413(11) Uani 1 d .
H2 H 0.0260 -0.0225 0.0723 0.050 Uiso 1 calc R
C5 C 0.6309(6) -0.1720(5) 0.0932(3) 0.0598(15) Uani 1 d .
H5 H 0.7846 -0.2105 0.0988 0.072 Uiso 1 calc R

loop_
_atom_site_aniso_label
_atom_site_aniso_U_11
_atom_site_aniso_U_22
_atom_site_aniso_U_33
_atom_site_aniso_U_23
_atom_site_aniso_U_13
_atom_site_aniso_U_12
P1 0.0160(4) 0.0199(5) 0.0194(5) 0.0002(4) -0.0047(3) -0.0029(4)
O1 0.0167(11) 0.0255(13) 0.0280(13) -0.0018(11) -0.0049(9) -0.0051(10)
C15 0.0172(15) 0.0168(18) 0.0170(17) 0.0000(15) -0.0034(13) -0.0027(15)
C16 0.0176(15) 0.0159(18) 0.0187(17) -0.0051(14) -0.0005(13) -0.0015(15)
C7 0.0149(15) 0.0201(18) 0.0161(17) -0.0022(14) 0.0008(13) 0.0000(15)
C19 0.0220(16) 0.0191(18) 0.0208(17) -0.0006(15) -0.0036(14) -0.0051(15)
C18 0.0226(16) 0.0179(18) 0.0186(17) 0.0020(14) -0.0043(13) -0.0067(16)
C14 0.0209(16) 0.0159(18) 0.0219(18) 0.0001(15) 0.0003(15) -0.0085(15)
C17 0.0188(16) 0.0189(19) 0.0180(17) -0.0026(15) -0.0021(13) -0.0064(15)
C1 0.0186(16) 0.0155(18) 0.0218(18) 0.0048(14) -0.0036(13) -0.0070(15)
C13 0.0220(16) 0.0154(18) 0.0211(19) 0.0012(14) -0.0013(15) -0.0080(15)
C9 0.0209(18) 0.021(2) 0.049(2) 0.0012(18) -0.0069(16) -0.0055(17)
C10 0.0290(19) 0.019(2) 0.036(2) 0.0035(16) 0.0049(16) -0.0040(18)
C21 0.0211(17) 0.025(2) 0.0268(19) -0.0009(16) -0.0017(14) -0.0085(16)
C20 0.0234(17) 0.024(2) 0.0211(18) -0.0028(15) -0.0015(14) -0.0061(17)
C8 0.0218(18) 0.020(2) 0.039(2) 0.0038(17) -0.0114(16) -0.0011(17)
C12 0.0232(17) 0.028(2) 0.0265(19) 0.0042(17) -0.0065(15) -0.0079(18)
C11 0.032(2) 0.033(2) 0.032(2) 0.0131(18) -0.0112(16) -0.0064(19)
C22 0.0288(18) 0.023(2) 0.033(2) -0.0007(16) -0.0004(16) -0.0116(17)
C4 0.041(2) 0.023(2) 0.031(2) -0.0037(17) 0.0126(17) -0.0042(19)
C6 0.0204(19) 0.049(3) 0.064(3) -0.034(2) -0.0112(18) 0.0031(19)
C23 0.036(2) 0.032(2) 0.048(2) 0.0051(19) -0.0012(18) -0.016(2)
C3 0.063(3) 0.035(2) 0.026(2) -0.0119(18) -0.0202(19) 0.010(2)
C2 0.040(2) 0.038(2) 0.041(2) -0.0149(19) -0.0250(18) 0.016(2)
C5 0.0170(19) 0.056(3) 0.100(4) -0.044(3) 0.001(2) -0.001(2)

loop_
_atom_type_symbol
_atom_type_description
_atom_type_scat_dispersion_real
_atom_type_scat_dispersion_imag
_atom_type_scat_source
C C 0.0033 0.0016 'International Tables Vol C Tables 4.2.6.8 and 6.1.1.4'
H H 0.0000 0.0000 'International Tables Vol C Tables 4.2.6.8 and 6.1.1.4'
O O 0.0106 0.0060 'International Tables Vol C Tables 4.2.6.8 and 6.1.1.4'
P P 0.1023 0.0942 'International Tables Vol C Tables 4.2.6.8 and 6.1.1.4'

loop_
_geom_angle_atom_site_label_1
_geom_angle_atom_site_label_2
_geom_angle_atom_site_label_3
_geom_angle
_geom_angle_site_symmetry_1
O1 P1 C7 111.09(13) .
O1 P1 C1 112.49(13) .
O1 P1 C13 116.01(14) .
C7 P1 C1 107.34(15) .
C13 P1 C7 104.65(14) .
C13 P1 C1 104.57(14) .
C16 C15 C14 118.6(3) .
C17 C15 C16 121.6(3) 2_656
C17 C15 C14 119.8(3) 2_656
C15 C16 C18 119.6(3) .
C17 C16 C15 116.4(3) .
C17 C16 C18 124.0(3) .
C8 C7 P1 123.8(2) .
C8 C7 C12 118.7(3) .
C12 C7 P1 117.5(2) .
H19A C19 H19B 108.1 .
C18 C19 H19A 109.5 .
C18 C19 H19B 109.5 .
C18 C19 C20 110.6(2) .
C20 C19 H19A 109.5 .
C20 C19 H19B 109.5 .
C16 C18 C19 118.1(2) .
C16 C18 H18A 107.8 .
C16 C18 H18B 107.8 .
C19 C18 H18A 107.8 .
C19 C18 H18B 107.8 .
H18A C18 H18B 107.1 .
C13 C14 C15 178.6(3) .
C15 C17 C16 122.0(3) 2_656
C15 C17 H17 119.0 2_656
C16 C17 H17 119.0 .
C6 C1 P1 123.5(2) .
C2 C1 P1 117.8(2) .
C2 C1 C6 118.7(3) .
C14 C13 P1 176.5(3) .
C10 C9 H9 119.6 .
C10 C9 C8 120.7(3) .
C8 C9 H9 119.6 .
C9 C10 H10 120.3 .
C9 C10 C11 119.3(3) .
C11 C10 H10 120.3 .
H21A C21 H21B 107.8 .
C20 C21 H21A 109.0 .
C20 C21 H21B 109.0 .
C20 C21 C22 112.8(3) .
C22 C21 H21A 109.0 .
C22 C21 H21B 109.0 .
C19 C20 H20A 108.4 .
C19 C20 H20B 108.4 .
C21 C20 C19 115.7(3) .
C21 C20 H20A 108.4 .
C21 C20 H20B 108.4 .
H20A C20 H20B 107.4 .
C7 C8 C9 120.1(3) .
C7 C8 H8 120.0 .
C9 C8 H8 120.0 .
C7 C12 H12 119.4 .
C11 C12 C7 121.1(3) .
C11 C12 H12 119.4 .
C10 C11 H11 119.9 .
C12 C11 C10 120.1(3) .
C12 C11 H11 119.9 .
C21 C22 H22A 108.7 .
C21 C22 H22B 108.7 .
H22A C22 H22B 107.6 .
C23 C22 C21 114.2(3) .
C23 C22 H22A 108.7 .
C23 C22 H22B 108.7 .
C3 C4 H4 120.4 .
C3 C4 C5 119.2(3) .
C5 C4 H4 120.4 .
C1 C6 H6 120.1 .
C5 C6 C1 119.9(3) .
C5 C6 H6 120.1 .
C22 C23 H23A 109.5 .
C22 C23 H23B 109.5 .
C22 C23 H23C 109.5 .
H23A C23 H23B 109.5 .
H23A C23 H23C 109.5 .
H23B C23 H23C 109.5 .
C4 C3 H3 119.7 .
C4 C3 C2 120.7(3) .
C2 C3 H3 119.7 .
C1 C2 C3 120.4(3) .
C1 C2 H2 119.8 .
C3 C2 H2 119.8 .
C4 C5 C6 121.2(3) .
C4 C5 H5 119.4 .
C6 C5 H5 119.4 .

loop_
_geom_bond_atom_site_label_1
_geom_bond_atom_site_label_2
_geom_bond_distance
_geom_bond_site_symmetry_2
P1 O1 1.480(2) .
P1 C7 1.797(4) .
P1 C1 1.802(3) .
P1 C13 1.746(3) .
C15 C16 1.411(4) .
C15 C14 1.441(4) .
C15 C17 1.388(5) 2_656
C16 C18 1.494(5) .
C16 C17 1.390(4) .
C7 C8 1.385(4) .
C7 C12 1.390(4) .
C19 H19A 0.9700 .
C19 H19B 0.9700 .
C19 C18 1.519(4) .
C19 C20 1.522(5) .
C18 H18A 0.9700 .
C18 H18B 0.9700 .
C14 C13 1.196(4) .
C17 C15 1.388(5) 2_656
C17 H17 0.9300 .
C1 C6 1.378(4) .
C1 C2 1.371(4) .
C9 H9 0.9300 .
C9 C10 1.374(4) .
C9 C8 1.385(5) .
C10 H10 0.9300 .
C10 C11 1.387(5) .
C21 H21A 0.9700 .
C21 H21B 0.9700 .
C21 C20 1.514(4) .
C21 C22 1.521(5) .
C20 H20A 0.9700 .
C20 H20B 0.9700 .
C8 H8 0.9300 .
C12 H12 0.9300 .
C12 C11 1.367(5) .
C11 H11 0.9300 .
C22 H22A 0.9700 .
C22 H22B 0.9700 .
C22 C23 1.516(5) .
C4 H4 0.9300 .
C4 C3 1.352(5) .
C4 C5 1.361(5) .
C6 H6 0.9300 .
C6 C5 1.377(5) .
C23 H23A 0.9600 .
C23 H23B 0.9600 .
C23 H23C 0.9600 .
C3 H3 0.9300 .
C3 C2 1.386(5) .
C2 H2 0.9300 .
C5 H5 0.9300 .

loop_
_geom_torsion_atom_site_label_1
_geom_torsion_atom_site_label_2
_geom_torsion_atom_site_label_3
_geom_torsion_atom_site_label_4
_geom_torsion
_geom_torsion_site_symmetry_1
_geom_torsion_site_symmetry_4
P1 C7 C8 C9 -179.6(2) . .
P1 C7 C12 C11 -179.3(2) . .
P1 C1 C6 C5 -178.1(4) . .
P1 C1 C2 C3 177.5(3) . .
O1 P1 C7 C8 157.2(2) . .
O1 P1 C7 C12 -23.1(3) . .
O1 P1 C1 C6 -152.5(3) . .
O1 P1 C1 C2 29.4(3) . .
O1 P1 C13 C14 138(5) . .
C15 C16 C18 C19 179.0(3) . .
C15 C16 C17 C15 -0.2(4) . 2_656
C15 C14 C13 P1 51(17) . .
C16 C15 C14 C13 39(14) . .
C7 P1 C1 C6 85.0(3) . .
C7 P1 C1 C2 -93.1(3) . .
C7 P1 C13 C14 -99(5) . .
C7 C12 C11 C10 -1.2(5) . .
C18 C16 C17 C15 179.9(3) . 2_656
C18 C19 C20 C21 -177.8(2) . .
C14 C15 C16 C18 2.0(4) . .
C14 C15 C16 C17 -177.9(2) . .
C17 C15 C16 C18 -179.9(3) 2_656 .
C17 C15 C16 C17 0.2(4) 2_656 .
C17 C15 C14 C13 -139(14) 2_656 .
C17 C16 C18 C19 -1.1(4) . .
C1 P1 C7 C8 -79.4(3) . .
C1 P1 C7 C12 100.3(2) . .
C1 P1 C13 C14 14(5) . .
C1 C6 C5 C4 0.3(7) . .
C13 P1 C7 C8 31.3(3) . .
C13 P1 C7 C12 -149.0(2) . .
C13 P1 C1 C6 -25.8(4) . .
C13 P1 C1 C2 156.1(3) . .
C9 C10 C11 C12 0.9(5) . .
C10 C9 C8 C7 -1.1(5) . .
C20 C19 C18 C16 -178.1(3) . .
C20 C21 C22 C23 -179.5(3) . .
C8 C7 C12 C11 0.4(5) . .
C8 C9 C10 C11 0.2(5) . .
C12 C7 C8 C9 0.8(4) . .
C22 C21 C20 C19 -176.4(3) . .
C4 C3 C2 C1 1.1(6) . .
C6 C1 C2 C3 -0.7(6) . .
C3 C4 C5 C6 0.1(7) . .
C2 C1 C6 C5 0.0(6) . .
C5 C4 C3 C2 -0.8(6) . .
